data_4347726
loop_
_publ_author_name
'Yao, Su-Yang'
'Ou, Yan-Ling'
'Ye, Bao-Hui'

_publ_section_title
;
 Asymmetric Synthesis of Enantiomerically Pure Mono- and Binuclear
 Bis(cyclometalated) Iridium(III) Complexes.
;
_journal_issue 12
_journal_name_full 'Inorganic chemistry'
_journal_page_first 6018
_journal_page_last 6026
_journal_paper_doi 10.1021/acs.inorgchem.6b00527
_journal_volume 55
_journal_year 2016
_chemical_formula_moiety 'C26 H22 Ir N4, F6 P'
_chemical_formula_sum 'C26 H22 F6 Ir N4 P'
_chemical_formula_weight 727.64
_space_group_crystal_system tetragonal
_space_group_IT_number 78
_space_group_name_Hall 'P 4cw'
_space_group_name_H-M_alt 'P 43'
_atom_sites_solution_hydrogens geom
_audit_creation_date 2015-12-10
_audit_creation_method
;
Olex2 1.2
(compiled 2015.09.30 svn.r3233 for OlexSys, GUI svn.r5103)
;
_cell_angle_alpha 90
_cell_angle_beta 90
_cell_angle_gamma 90
_cell_formula_units_Z 4
_cell_length_a 8.92212(13)
_cell_length_b 8.92212(13)
_cell_length_c 32.0341(8)
_cell_measurement_reflns_used 19102
_cell_measurement_temperature 150
_cell_measurement_theta_max 60.9310
_cell_measurement_theta_min 2.7210
_cell_volume 2550.05(8)
_computing_molecular_graphics 'Olex2 (Dolomanov et al., 2009)'
_computing_publication_material 'Olex2 (Dolomanov et al., 2009)'
_computing_structure_refinement 'XL (Sheldrick, 2008)'
_computing_structure_solution 'XS (Sheldrick, 2008)'
_diffrn_ambient_temperature 150
_diffrn_measured_fraction_theta_full 0.851
_diffrn_measured_fraction_theta_max 0.997
_diffrn_measurement_device_type 'multiwire proportional'
_diffrn_measurement_method 'phi and omega scans'
_diffrn_radiation_monochromator graphite
_diffrn_radiation_type CuK\a
_diffrn_radiation_wavelength 1.54178
_diffrn_reflns_av_R_equivalents 0.1043
_diffrn_reflns_av_unetI/netI 0.0378
_diffrn_reflns_Laue_measured_fraction_full 0.851
_diffrn_reflns_Laue_measured_fraction_max 0.997
_diffrn_reflns_limit_h_max 10
_diffrn_reflns_limit_h_min -10
_diffrn_reflns_limit_k_max 10
_diffrn_reflns_limit_k_min -10
_diffrn_reflns_limit_l_max 36
_diffrn_reflns_limit_l_min -36
_diffrn_reflns_number 43124
_diffrn_reflns_point_group_measured_fraction_full 0.843
_diffrn_reflns_point_group_measured_fraction_max 0.989
_diffrn_reflns_theta_full 67.679
_diffrn_reflns_theta_max 61.164
_diffrn_reflns_theta_min 4.957
_exptl_absorpt_coefficient_mu 11.343
_exptl_absorpt_correction_T_max 1.00000
_exptl_absorpt_correction_T_min 0.00972
_exptl_absorpt_correction_type multi-scan
_exptl_crystal_colour 'clear yellowish yellow'
_exptl_crystal_colour_lustre clear
_exptl_crystal_colour_modifier yellowish
_exptl_crystal_colour_primary yellow
_exptl_crystal_density_diffrn 1.895
_exptl_crystal_description needle
_exptl_crystal_F_000 1408
_exptl_crystal_size_max 0.5
_exptl_crystal_size_mid 0.2
_exptl_crystal_size_min 0.1
_refine_diff_density_max 0.561
_refine_diff_density_min -0.821
_refine_diff_density_rms 0.083
_refine_ls_abs_structure_details
;
 Flack x determined using 1778 quotients [(I+)-(I-)]/[(I+)+(I-)]
 (Parsons and Flack (2004), Acta Cryst. A60, s61).
;
_refine_ls_abs_structure_Flack -0.021(9)
_refine_ls_extinction_method none
_refine_ls_goodness_of_fit_ref 1.051
_refine_ls_hydrogen_treatment constr
_refine_ls_matrix_type full
_refine_ls_number_parameters 345
_refine_ls_number_reflns 3889
_refine_ls_number_restraints 1
_refine_ls_restrained_S_all 1.051
_refine_ls_R_factor_all 0.0290
_refine_ls_R_factor_gt 0.0279
_refine_ls_shift/su_max 0.000
_refine_ls_shift/su_mean 0.000
_refine_ls_structure_factor_coef Fsqd
_refine_ls_weighting_details
;
 w=1/[\s^2^(Fo^2^)+(0.0349P)^2^+1.8612P]
 where P=(Fo^2^+2Fc^2^)/3
;
_refine_ls_weighting_scheme calc
_refine_ls_wR_factor_gt 0.0640
_refine_ls_wR_factor_ref 0.0646
_reflns_Friedel_coverage 0.945
_reflns_Friedel_fraction_full 0.835
_reflns_Friedel_fraction_max 0.981
_reflns_number_gt 3778
_reflns_number_total 3889
_reflns_threshold_expression 'I > 2\s(I)'
_cod_data_source_file ic6b00527_si_002.cif
_cod_data_source_block dp-cn
_cod_original_cell_volume 2550.05(10)
_cod_database_code 4347726
_shelxl_version_number 2013-2
_shelx_space_group_comment
;
The symmetry employed for this shelxl refinement is uniquely defined
by the following loop, which should always be used as a source of
symmetry information in preference to the above space-group names.
They are only intended as comments.
;
_olex2_refinement_description
;
1. Others
 Fixed Uiso: H14(0.052) H13(0.041) H3(0.045) H2(0.041) H26A(0.068) H26B(0.068)
 H26C(0.068) H22(0.049) H5(0.056) H4(0.059) H20(0.061) H19(0.055) H16(0.055)
 H15(0.057) H8(0.056) H21(0.053) H11(0.055) H10(0.077) H24A(0.075) H24B(0.075)
 H24C(0.075) H9(0.071)
 Fixed X: H14(-0.1963) H13(0.0208) H3(0.5795) H2(0.4895) H26A(0.0846)
 H26B(0.0276) H26C(0.1896) H22(0.5398) H5(0.4256) H4(0.5514) H20(0.3402)
 H19(0.1329) H16(-0.0519) H15(-0.2355) H8(0.2813) H21(0.548) H11(0.2037)
 H10(0.1258) H24A(0.8432) H24B(0.803) H24C(0.8695) H9(0.1624)
 Fixed Y: H14(0.5374) H13(0.4244) H3(0.799) H2(0.5689) H26A(-0.2142) H26B(-
 0.1907) H26C(-0.2613) H22(0.221) H5(0.7233) H4(0.878) H20(0.3407) H19(0.4171)
 H16(0.4945) H15(0.5689) H8(0.5746) H21(0.2377) H11(0.108) H10(0.156)
 H24A(0.0913) H24B(-0.0148) H24C(0.1492) H9(0.3927)
 Fixed Z: H14(-0.0112) H13(-0.0355) H3(0.0316) H2(0.053) H26A(-0.0144)
 H26B(0.0325) H26C(0.024) H22(0.0797) H5(-0.0848) H4(-0.0375) H20(0.1868)
 H19(0.1489) H16(0.1075) H15(0.0606) H8(-0.1247) H21(0.1516) H11(-0.0672) H10(-
 0.135) H24A(-0.0289) H24B(0.0098) H24C(0.0178) H9(-0.1634)
;
_olex2_submission_special_instructions 'No special instructions were received'

loop_
_space_group_symop_operation_xyz
'x, y, z'
'-y, x, z+3/4'
'-x, -y, z+1/2'
'y, -x, z+1/4'

loop_
_atom_site_label
_atom_site_type_symbol
_atom_site_fract_x
_atom_site_fract_y
_atom_site_fract_z
_atom_site_U_iso_or_equiv
_atom_site_adp_type
_atom_site_occupancy
_atom_site_site_symmetry_order
_atom_site_calc_flag
_atom_site_refinement_flags_posn
Ir1 Ir 0.32007(4) 0.29647(3) 0.00789(2) 0.02724(13) Uani 1 1 d .
N4 N 0.2281(8) 0.0772(9) 0.0131(3) 0.038(2) Uani 1 1 d .
C12 C 0.1224(10) 0.3940(10) 0.0214(3) 0.034(3) Uani 1 1 d .
N2 N 0.5357(9) 0.1980(8) 0.0003(3) 0.032(2) Uani 1 1 d .
N1 N 0.3377(9) 0.3075(8) 0.0720(4) 0.028(3) Uani 1 1 d .
N3 N 0.2839(12) 0.3118(9) -0.0548(4) 0.032(2) Uani 1 1 d .
C1 C 0.4035(9) 0.5024(10) -0.0030(2) 0.026(2) Uani 1 1 d .
C14 C -0.1221(9) 0.5053(10) 0.0081(6) 0.043(2) Uani 1 1 d .
H14 H -0.1963 0.5374 -0.0112 0.052 Uiso 1 1 calc R
C13 C 0.0080(11) 0.4395(10) -0.0064(3) 0.034(2) Uani 1 1 d .
H13 H 0.0208 0.4244 -0.0355 0.041 Uiso 1 1 calc R
C3 C 0.5302(10) 0.7360(10) 0.0121(5) 0.038(2) Uani 1 1 d .
H3 H 0.5795 0.7990 0.0316 0.045 Uiso 1 1 calc R
C2 C 0.4766(10) 0.5988(11) 0.0247(3) 0.034(2) Uani 1 1 d .
H2 H 0.4895 0.5689 0.0530 0.041 Uiso 1 1 calc R
C25 C 0.1798(10) -0.0408(11) 0.0145(4) 0.035(2) Uani 1 1 d .
C26 C 0.1153(12) -0.1885(10) 0.0141(5) 0.045(3) Uani 1 1 d .
H26A H 0.0846 -0.2142 -0.0144 0.068 Uiso 1 1 calc GR
H26B H 0.0276 -0.1907 0.0325 0.068 Uiso 1 1 calc GR
H26C H 0.1896 -0.2613 0.0240 0.068 Uiso 1 1 calc GR
C17 C 0.0968(10) 0.4147(10) 0.0642(3) 0.031(2) Uani 1 1 d .
C6 C 0.3862(11) 0.5529(10) -0.0440(3) 0.033(2) Uani 1 1 d .
C22 C 0.4563(11) 0.2618(11) 0.0941(3) 0.041(2) Uani 1 1 d .
H22 H 0.5398 0.2210 0.0797 0.049 Uiso 1 1 calc R
C5 C 0.4397(13) 0.6916(11) -0.0567(4) 0.047(3) Uani 1 1 d .
H5 H 0.4256 0.7233 -0.0848 0.056 Uiso 1 1 calc R
C4 C 0.5131(13) 0.7837(12) -0.0289(4) 0.049(3) Uani 1 1 d .
H4 H 0.5514 0.8780 -0.0375 0.059 Uiso 1 1 calc R
C18 C 0.2161(11) 0.3661(10) 0.0916(3) 0.032(2) Uani 1 1 d .
C20 C 0.3395(13) 0.3314(14) 0.1572(4) 0.051(3) Uani 1 1 d .
H20 H 0.3402 0.3407 0.1868 0.061 Uiso 1 1 calc R
C19 C 0.2176(12) 0.3772(13) 0.1347(3) 0.045(3) Uani 1 1 d .
H19 H 0.1329 0.4171 0.1489 0.055 Uiso 1 1 calc R
C16 C -0.0366(11) 0.4806(13) 0.0784(3) 0.046(3) Uani 1 1 d .
H16 H -0.0519 0.4945 0.1075 0.055 Uiso 1 1 calc R
C15 C -0.1452(11) 0.5250(13) 0.0507(4) 0.047(3) Uani 1 1 d .
H15 H -0.2355 0.5689 0.0606 0.057 Uiso 1 1 calc R
C23 C 0.6552(11) 0.1491(9) 0.0004(3) 0.030(2) Uani 1 1 d .
C8 C 0.2646(14) 0.4782(11) -0.1130(3) 0.047(3) Uani 1 1 d .
H8 H 0.2813 0.5746 -0.1247 0.056 Uiso 1 1 calc R
C21 C 0.4624(12) 0.2712(12) 0.1366(3) 0.044(3) Uani 1 1 d .
H21 H 0.5480 0.2377 0.1516 0.053 Uiso 1 1 calc R
C11 C 0.2185(14) 0.2051(11) -0.0787(4) 0.046(3) Uani 1 1 d .
H11 H 0.2037 0.1080 -0.0672 0.055 Uiso 1 1 calc R
C10 C 0.1726(17) 0.2327(14) -0.1191(4) 0.064(4) Uani 1 1 d .
H10 H 0.1258 0.1560 -0.1350 0.077 Uiso 1 1 calc R
C24 C 0.8046(11) 0.0889(13) -0.0003(5) 0.050(4) Uani 1 1 d .
H24A H 0.8432 0.0913 -0.0289 0.075 Uiso 1 1 calc GR
H24B H 0.8030 -0.0148 0.0098 0.075 Uiso 1 1 calc GR
H24C H 0.8695 0.1492 0.0178 0.075 Uiso 1 1 calc GR
C9 C 0.1952(16) 0.3713(14) -0.1358(4) 0.059(3) Uani 1 1 d .
H9 H 0.1624 0.3927 -0.1634 0.071 Uiso 1 1 calc R
C7 C 0.3115(11) 0.4481(10) -0.0725(3) 0.035(2) Uani 1 1 d .
P1 P -0.0171(3) -0.1669(3) -0.12173(10) 0.0489(7) Uani 1 1 d .
F1 F -0.1901(9) -0.1935(10) -0.1256(5) 0.099(5) Uani 1 1 d .
F2 F 0.1588(10) -0.1411(10) -0.1190(3) 0.075(2) Uani 1 1 d .
F3 F -0.0069(9) -0.2916(8) -0.0865(2) 0.072(2) Uani 1 1 d .
F4 F -0.0395(10) -0.0400(8) -0.0879(2) 0.075(2) Uani 1 1 d .
F5 F 0.0098(11) -0.2949(8) -0.1558(2) 0.081(2) Uani 1 1 d .
F6 F -0.0252(11) -0.0424(8) -0.1577(2) 0.076(2) Uani 1 1 d .

loop_
_atom_site_aniso_label
_atom_site_aniso_U_11
_atom_site_aniso_U_22
_atom_site_aniso_U_33
_atom_site_aniso_U_23
_atom_site_aniso_U_13
_atom_site_aniso_U_12
Ir1 0.0281(2) 0.02113(19) 0.0325(2) -0.00173(18) 0.00181(18) 0.00069(14)
N4 0.031(4) 0.033(4) 0.049(6) -0.002(5) -0.009(4) 0.005(3)
C12 0.028(5) 0.019(4) 0.055(8) 0.005(4) -0.005(4) -0.007(3)
N2 0.040(5) 0.030(4) 0.027(5) -0.006(3) 0.006(4) 0.003(3)
N1 0.026(4) 0.020(4) 0.037(6) -0.002(3) 0.001(4) 0.002(3)
N3 0.036(4) 0.027(5) 0.033(6) -0.005(4) 0.009(5) -0.003(3)
C1 0.023(4) 0.027(4) 0.028(6) -0.003(3) 0.006(4) 0.005(3)
C14 0.024(4) 0.039(5) 0.067(7) 0.001(7) -0.006(7) -0.003(4)
C13 0.035(5) 0.029(5) 0.038(6) -0.003(4) -0.001(4) -0.001(4)
C3 0.028(4) 0.035(5) 0.050(7) -0.015(6) -0.002(5) -0.006(4)
C2 0.022(4) 0.035(5) 0.045(6) -0.004(4) 0.002(4) 0.002(4)
C25 0.028(4) 0.028(5) 0.047(7) 0.002(5) -0.001(5) 0.007(4)
C26 0.045(6) 0.033(5) 0.059(9) 0.000(6) -0.007(6) -0.003(4)
C17 0.024(5) 0.032(5) 0.035(5) 0.002(4) 0.002(4) -0.003(4)
C6 0.040(5) 0.020(4) 0.040(6) -0.004(4) 0.005(4) -0.002(4)
C22 0.035(5) 0.045(6) 0.042(6) 0.001(5) -0.001(5) 0.014(4)
C5 0.061(7) 0.031(5) 0.049(6) 0.005(5) 0.001(5) -0.012(5)
C4 0.057(7) 0.029(5) 0.061(8) -0.004(5) 0.005(6) -0.017(5)
C18 0.036(5) 0.026(5) 0.034(6) 0.002(4) 0.003(4) -0.004(4)
C20 0.057(7) 0.066(7) 0.030(6) 0.009(5) 0.005(5) 0.018(6)
C19 0.039(6) 0.054(7) 0.043(7) 0.005(5) 0.013(5) 0.012(5)
C16 0.033(5) 0.064(7) 0.040(6) 0.009(5) 0.009(5) 0.007(5)
C15 0.024(5) 0.060(7) 0.058(7) -0.001(5) 0.003(5) 0.006(4)
C23 0.038(5) 0.024(4) 0.027(6) 0.000(4) 0.004(4) 0.000(4)
C8 0.068(7) 0.033(5) 0.040(6) 0.005(5) -0.006(5) -0.015(5)
C21 0.045(6) 0.053(6) 0.034(6) 0.005(5) -0.001(5) 0.017(5)
C11 0.066(7) 0.029(5) 0.043(7) -0.005(5) 0.001(6) -0.012(5)
C10 0.111(11) 0.047(7) 0.034(7) 0.000(5) -0.010(7) -0.034(7)
C24 0.035(5) 0.048(6) 0.068(10) 0.004(6) 0.004(6) 0.011(5)
C9 0.086(9) 0.058(7) 0.034(6) 0.009(6) -0.004(6) -0.027(6)
C7 0.046(6) 0.028(5) 0.030(5) -0.002(4) 0.003(4) -0.002(4)
P1 0.0556(17) 0.0403(15) 0.0508(17) 0.0019(13) -0.0104(14) -0.0158(13)
F1 0.060(5) 0.071(6) 0.167(12) 0.029(6) -0.031(6) -0.024(4)
F2 0.052(4) 0.064(4) 0.110(7) -0.004(5) 0.000(5) -0.018(4)
F3 0.096(6) 0.057(4) 0.062(4) 0.019(4) -0.017(4) -0.027(4)
F4 0.096(6) 0.056(4) 0.073(5) -0.017(4) 0.016(4) -0.013(4)
F5 0.131(7) 0.045(4) 0.066(5) -0.010(3) -0.013(5) -0.015(4)
F6 0.115(7) 0.048(4) 0.064(5) 0.012(3) -0.029(4) -0.026(4)

loop_
_atom_type_symbol
_atom_type_description
_atom_type_scat_dispersion_real
_atom_type_scat_dispersion_imag
_atom_type_scat_source
C C 0.0181 0.0091 'International Tables Vol C Tables 4.2.6.8 and 6.1.1.4'
H H 0.0000 0.0000 'International Tables Vol C Tables 4.2.6.8 and 6.1.1.4'
F F 0.0727 0.0534 'International Tables Vol C Tables 4.2.6.8 and 6.1.1.4'
Ir Ir -4.7710 6.5667 'International Tables Vol C Tables 4.2.6.8 and 6.1.1.4'
N N 0.0311 0.0180 'International Tables Vol C Tables 4.2.6.8 and 6.1.1.4'
P P 0.2955 0.4335 'International Tables Vol C Tables 4.2.6.8 and 6.1.1.4'

loop_
_geom_angle_atom_site_label_1
_geom_angle_atom_site_label_2
_geom_angle_atom_site_label_3
_geom_angle
N4 Ir1 N2 88.7(3)
C12 Ir1 N4 92.5(3)
C12 Ir1 N2 173.9(4)
C12 Ir1 N1 80.3(3)
C12 Ir1 N3 92.6(4)
N1 Ir1 N4 89.7(4)
N1 Ir1 N2 93.7(3)
N3 Ir1 N4 94.5(3)
N3 Ir1 N2 93.3(4)
N3 Ir1 N1 171.9(3)
C1 Ir1 N4 174.4(4)
C1 Ir1 C12 88.1(3)
C1 Ir1 N2 91.3(3)
C1 Ir1 N1 95.8(3)
C1 Ir1 N3 80.0(3)
C25 N4 Ir1 177.7(10)
C13 C12 Ir1 128.3(7)
C17 C12 Ir1 114.3(7)
C17 C12 C13 117.4(8)
C23 N2 Ir1 172.8(8)
C22 N1 Ir1 125.0(8)
C22 N1 C18 120.2(12)
C18 N1 Ir1 114.8(7)
C11 N3 Ir1 125.3(7)
C11 N3 C7 118.0(11)
C7 N3 Ir1 116.1(7)
C2 C1 Ir1 128.6(7)
C6 C1 Ir1 114.6(6)
C6 C1 C2 116.8(8)
C13 C14 C15 120.4(11)
C14 C13 C12 121.2(11)
C2 C3 C4 120.9(10)
C3 C2 C1 121.4(10)
N4 C25 C26 177.0(13)
C12 C17 C18 115.8(8)
C12 C17 C16 120.8(9)
C16 C17 C18 123.4(9)
C1 C6 C7 115.4(8)
C5 C6 C1 121.7(9)
C5 C6 C7 122.8(9)
N1 C22 C21 122.8(10)
C4 C5 C6 120.3(10)
C5 C4 C3 118.8(9)
N1 C18 C17 114.9(9)
N1 C18 C19 118.8(10)
C19 C18 C17 126.3(9)
C19 C20 C21 119.6(10)
C20 C19 C18 120.8(10)
C15 C16 C17 120.6(10)
C16 C15 C14 119.6(9)
N2 C23 C24 178.7(11)
C9 C8 C7 120.5(10)
C22 C21 C20 117.9(10)
N3 C11 C10 122.2(10)
C9 C10 C11 119.2(11)
C8 C9 C10 119.6(11)
N3 C7 C6 113.0(9)
N3 C7 C8 120.4(9)
C8 C7 C6 126.5(9)
F1 P1 F2 178.6(9)
F1 P1 F3 90.3(6)
F1 P1 F4 92.1(6)
F1 P1 F5 89.2(6)
F1 P1 F6 90.2(6)
F2 P1 F5 89.6(5)
F2 P1 F6 89.1(5)
F3 P1 F2 90.4(5)
F3 P1 F5 88.6(4)
F3 P1 F6 179.1(6)
F4 P1 F2 89.1(5)
F4 P1 F3 91.3(5)
F4 P1 F5 178.7(5)
F4 P1 F6 89.5(4)
F5 P1 F6 90.7(5)

loop_
_geom_bond_atom_site_label_1
_geom_bond_atom_site_label_2
_geom_bond_distance
Ir1 N4 2.128(8)
Ir1 C12 2.014(10)
Ir1 N2 2.129(8)
Ir1 N1 2.061(13)
Ir1 N3 2.038(12)
Ir1 C1 2.013(9)
N4 C25 1.139(12)
C12 C13 1.414(13)
C12 C17 1.399(14)
N2 C23 1.152(12)
N1 C22 1.338(14)
N1 C18 1.358(13)
N3 C11 1.354(14)
N3 C7 1.365(13)
C1 C2 1.399(13)
C1 C6 1.396(13)
C14 C13 1.380(15)
C14 C15 1.39(2)
C3 C2 1.375(14)
C3 C4 1.386(18)
C25 C26 1.438(14)
C17 C18 1.447(13)
C17 C16 1.404(14)
C6 C5 1.388(14)
C6 C7 1.466(13)
C22 C21 1.364(15)
C5 C4 1.379(15)
C18 C19 1.385(14)
C20 C19 1.368(16)
C20 C21 1.388(15)
C16 C15 1.372(15)
C23 C24 1.437(14)
C8 C9 1.353(16)
C8 C7 1.389(14)
C11 C10 1.380(18)
C10 C9 1.363(17)
P1 F1 1.567(8)
P1 F2 1.589(9)
P1 F3 1.588(7)
P1 F4 1.580(8)
P1 F5 1.597(8)
P1 F6 1.602(8)
